data_2012554
loop_
_publ_author_name
'Saha, Satyen'

_publ_section_title
;
 4-Amino derivatives of 7-nitro-2,1,3-benzoxadiazole: the effect of the
 amino moiety on the structure of fluorophores
;
_journal_issue 3
_journal_name_full 'Acta Crystallographica Section C'
_journal_page_first o174
_journal_page_last o177
_journal_paper_doi 10.1107/S0108270102000173
_journal_volume 58
_journal_year 2002
_chemical_formula_moiety 'C10 H10 N4 O3'
_chemical_formula_sum 'C10 H10 N4 O3'
_chemical_formula_weight 234.22
_chemical_name_common 5NBD
_chemical_name_systematic
;
4-nitro-7-(pyrrolidin-1-yl)-2,1,3-benzoxadiazole
;
_space_group_IT_number 14
_symmetry_cell_setting monoclinic
_symmetry_space_group_name_Hall '-P 2ybc'
_symmetry_space_group_name_H-M 'P 1 21/c 1'
_atom_sites_solution_hydrogens geom
_atom_sites_solution_primary direct
_atom_sites_solution_secondary difmap
_audit_creation_method SHELXL97
_cell_angle_alpha 90
_cell_angle_beta 93.69(2)
_cell_angle_gamma 90
_cell_formula_units_Z 4
_cell_length_a 7.0305(12)
_cell_length_b 7.686(2)
_cell_length_c 18.951(4)
_cell_measurement_reflns_used 25
_cell_measurement_temperature 293(2)
_cell_measurement_theta_max 12.60
_cell_measurement_theta_min 11.34
_cell_volume 1021.9(4)
_computing_cell_refinement 'CAD-4 Software'
_computing_data_collection 'CAD-4 Software (Enraf-Nonius, 1989)'
_computing_data_reduction 'Xtal3.5 (Hall et al., 1995)'
_computing_molecular_graphics 'ORTEX6.0 (McArdle, 1995)'
_computing_publication_material SHELXL97
_computing_structure_refinement 'SHELXL97 (Sheldrick, 1997)'
_computing_structure_solution 'SHELXS97 (Sheldrick, 1990)'
_diffrn_ambient_temperature 293(2)
_diffrn_measured_fraction_theta_full .921
_diffrn_measured_fraction_theta_max .921
_diffrn_measurement_device_type 'Enraf-Nonius CAD-4'
_diffrn_measurement_method '\w scans'
_diffrn_radiation_monochromator graphite
_diffrn_radiation_source 'fine-focus sealed tube'
_diffrn_radiation_type MoK\a
_diffrn_radiation_wavelength .71073
_diffrn_reflns_av_R_equivalents .000
_diffrn_reflns_av_sigmaI/netI .032
_diffrn_reflns_limit_h_max 8
_diffrn_reflns_limit_h_min 0
_diffrn_reflns_limit_k_max 9
_diffrn_reflns_limit_k_min 0
_diffrn_reflns_limit_l_max 22
_diffrn_reflns_limit_l_min -22
_diffrn_reflns_number 1792
_diffrn_reflns_theta_full 24.98
_diffrn_reflns_theta_max 24.98
_diffrn_reflns_theta_min 2.15
_diffrn_standards_decay_% none
_diffrn_standards_interval_time 90
_diffrn_standards_number 3
_exptl_absorpt_coefficient_mu .116
_exptl_absorpt_correction_type none
_exptl_crystal_colour red
_exptl_crystal_density_diffrn 1.522
_exptl_crystal_density_meas ?
_exptl_crystal_density_method 'not measured'
_exptl_crystal_description plate
_exptl_crystal_F_000 488
_exptl_crystal_size_max .70
_exptl_crystal_size_mid .40
_exptl_crystal_size_min .20
_refine_diff_density_max .17
_refine_diff_density_min -.17
_refine_ls_extinction_expression Fc^*^=kFc[1+0.001xFc^2^\l^3^/sin(2\q)]^-1/4^
_refine_ls_extinction_method none
_refine_ls_goodness_of_fit_ref 1.107
_refine_ls_hydrogen_treatment constr
_refine_ls_matrix_type full
_refine_ls_number_parameters 154
_refine_ls_number_reflns 1792
_refine_ls_number_restraints 0
_refine_ls_restrained_S_all 1.107
_refine_ls_R_factor_all .084
_refine_ls_R_factor_gt .040
_refine_ls_shift/su_max .012
_refine_ls_shift/su_mean .001
_refine_ls_structure_factor_coef Fsqd
_refine_ls_weighting_details 'calc w = 1/[\s^2^(Fo^2^)+(0.0537P)^2^+0.1481P] where P=(Fo^2^+2Fc^2^)/3'
_refine_ls_weighting_scheme calc
_refine_ls_wR_factor_gt .098
_refine_ls_wR_factor_ref .130
_reflns_number_gt 973
_reflns_number_total 1792
_reflns_threshold_expression I>2\s(I)
_cod_data_source_file bm1482.cif
_cod_data_source_block I
_cod_depositor_comments
;
The following automatic conversions were performed:
'_symmetry_cell_setting' value 'Monoclinic' changed to 'monoclinic'
according to '/home/saulius/struct/CIF-dictionaries/cif_core.dic'
dictionary named 'cif_core.dic' version 2.4.1 from 2010-06-29.

Automatic conversion script
Id: cif_fix_enum 1527 2010-12-29 10:47:43Z saulius 

The following automatic conversions were performed:

'_symmetry_cell_setting' value 'Monoclinic' changed to 'monoclinic'
according to /home/saulius/struct/CIF-dictionaries/cif_core.dic
dictionary named 'cif_core.dic' version 2.4.1 from 2010-06-29.

Automatic conversion script
Id: cif_fix_values 1715 2011-07-08 13:25:40Z adriana 

The following automatic conversions were performed:

'_exptl_crystal_density_meas' value 'not measured' was changed to '?'
- the value is perceived as not measured.

Automatic conversion script
Id: cif_fix_values 3008 2015-01-20 13:52:24Z robertas 
;
_cod_original_cell_volume 1022.0(4)
_cod_original_sg_symbol_H-M 'P 21/c'
_cod_database_code 2012554
_cod_database_fobs_code 2012554

loop_
_symmetry_equiv_pos_as_xyz
'x, y, z'
'-x, y+1/2, -z+1/2'
'-x, -y, -z'
'x, -y-1/2, z-1/2'

loop_
_atom_site_label
_atom_site_fract_x
_atom_site_fract_y
_atom_site_fract_z
_atom_site_U_iso_or_equiv
_atom_site_adp_type
_atom_site_calc_flag
_atom_site_refinement_flags
_atom_site_occupancy
_atom_site_disorder_assembly
_atom_site_disorder_group
_atom_site_type_symbol
O2 .2690(3) .8573(3) -.09335(10) .0741(6) Uani d . 1 . . O
O3 -.4294(3) .5178(3) -.09702(11) .0857(7) Uani d . 1 . . O
O4 -.2182(3) .6025(3) -.16753(11) .0862(7) Uani d . 1 . . O
N1 .1009(4) .7768(3) -.11805(12) .0653(7) Uani d . 1 . . N
N3 .2838(3) .8727(3) -.02154(11) .0606(6) Uani d . 1 . . N
N4 .1732(3) .8478(3) .12620(10) .0490(6) Uani d . 1 . . N
N5 -.2778(4) .5912(3) -.10808(13) .0635(6) Uani d . 1 . . N
C1 .0126(4) .7436(3) -.06054(12) .0477(6) Uani d . 1 . . C
C3 .1267(3) .8039(3) -.00047(12) .0450(6) Uani d . 1 . . C
C4 .0666(3) .7902(3) .07072(12) .0438(6) Uani d . 1 . . C
C5 -.1128(4) .7131(4) .07570(13) .0523(7) Uani d . 1 . . C
H5 -.1612 .7024 .1200 .063 Uiso calc R 1 . . H
C6 -.2204(4) .6522(3) .01718(14) .0541(7) Uani d . 1 . . C
H6 -.3375 .6010 .0243 .065 Uiso calc R 1 . . H
C7 -.1646(4) .6630(3) -.05071(13) .0506(7) Uani d . 1 . . C
C8 .1109(4) .8452(4) .19888(13) .0644(8) Uani d . 1 . . C
H8A .1066 .7273 .2169 .077 Uiso calc R 1 . . H
H8B -.0139 .8980 .2011 .077 Uiso calc R 1 . . H
C9 .2615(5) .9508(5) .23955(15) .0859(11) Uani d . 1 . . C
H9A .2267 1.0729 .2399 .103 Uiso calc R 1 . . H
H9B .2798 .9100 .2879 .103 Uiso calc R 1 . . H
C10 .4362(5) .9238(5) .20103(15) .0814(10) Uani d . 1 . . C
H10A .4990 .8162 .2158 .098 Uiso calc R 1 . . H
H10B .5247 1.0194 .2097 .098 Uiso calc R 1 . . H
C11 .3690(4) .9159(4) .12478(13) .0541(7) Uani d . 1 . . C
H11A .3695 1.0305 .1033 .065 Uiso calc R 1 . . H
H11B .4483 .8386 .0988 .065 Uiso calc R 1 . . H

loop_
_atom_site_aniso_label
_atom_site_aniso_U_11
_atom_site_aniso_U_22
_atom_site_aniso_U_33
_atom_site_aniso_U_12
_atom_site_aniso_U_13
_atom_site_aniso_U_23
O2 .0781(14) .0960(16) .0503(11) -.0215(12) .0204(10) -.0017(11)
O3 .0661(14) .0942(18) .0944(17) -.0215(13) -.0123(12) -.0102(13)
O4 .1051(18) .0964(18) .0551(13) -.0156(14) -.0114(12) -.0004(12)
N1 .0751(16) .0708(17) .0505(13) -.0076(13) .0079(12) -.0022(12)
N3 .0655(15) .0697(16) .0481(13) -.0102(12) .0150(10) -.0024(11)
N4 .0518(13) .0536(13) .0421(11) -.0012(10) .0062(9) .0009(10)
N5 .0699(17) .0553(15) .0630(16) .0027(13) -.0123(13) -.0009(12)
C1 .0585(16) .0430(15) .0422(13) .0086(12) .0081(12) .0051(11)
C3 .0475(14) .0433(15) .0446(13) .0006(12) .0068(11) .0017(11)
C4 .0472(14) .0406(14) .0442(14) .0045(11) .0065(11) .0035(11)
C5 .0517(15) .0585(17) .0476(14) .0004(13) .0096(11) .0014(12)
C6 .0449(15) .0533(17) .0646(17) .0004(12) .0067(13) .0018(13)
C7 .0505(15) .0456(15) .0549(16) .0046(12) -.0042(12) .0002(12)
C8 .078(2) .072(2) .0436(15) -.0106(16) .0129(14) .0018(14)
C9 .101(3) .107(3) .0489(17) -.027(2) .0033(17) -.0054(18)
C10 .080(2) .101(3) .0614(19) -.017(2) -.0090(16) .0035(18)
C11 .0514(15) .0572(17) .0534(15) -.0040(13) .0003(12) .0000(13)

loop_
_atom_type_symbol
_atom_type_description
_atom_type_scat_dispersion_real
_atom_type_scat_dispersion_imag
_atom_type_scat_source
C C .0033 .0016 'International Tables Vol C Tables 4.2.6.8 and 6.1.1.4'
H H .0000 .0000 'International Tables Vol C Tables 4.2.6.8 and 6.1.1.4'
N N .0061 .0033 'International Tables Vol C Tables 4.2.6.8 and 6.1.1.4'
O O .0106 .0060 'International Tables Vol C Tables 4.2.6.8 and 6.1.1.4'

loop_
_geom_angle_atom_site_label_1
_geom_angle_atom_site_label_2
_geom_angle_atom_site_label_3
_geom_angle
_geom_angle_publ_flag
N3 O2 N1 112.6(2) ?
C1 N1 O2 104.1(2) ?
C3 N3 O2 104.9(3) ?
C4 N4 C8 123.3(2) y
C4 N4 C11 125.8(2) y
C8 N4 C11 110.9(3) y
O4 N5 O3 122.4(3) ?
O4 N5 C7 117.9(3) ?
O3 N5 C7 119.7(3) ?
N1 C1 C7 131.4(3) ?
N1 C1 C3 109.1(2) ?
C7 C1 C3 119.5(2) ?
N3 C3 C1 109.2(2) ?
N3 C3 C4 128.1(3) ?
C1 C3 C4 122.6(2) ?
N4 C4 C5 123.5(2) ?
N4 C4 C3 122.1(2) ?
C5 C4 C3 114.4(3) ?
C6 C5 C4 122.5(3) ?
C6 C5 H5 118.8 ?
C4 C5 H5 118.8 ?
C7 C6 C5 123.9(3) ?
C7 C6 H6 118.1 ?
C5 C6 H6 118.1 ?
C6 C7 C1 117.2(3) ?
C6 C7 N5 121.1(3) ?
C1 C7 N5 121.7(3) ?
N4 C8 C9 103.3(2) ?
N4 C8 H8A 111.1 ?
C9 C8 H8A 111.1 ?
N4 C8 H8B 111.1 ?
C9 C8 H8B 111.1 ?
H8A C8 H8B 109.1 ?
C10 C9 C8 104.5(3) ?
C10 C9 H9A 110.9 ?
C8 C9 H9A 110.9 ?
C10 C9 H9B 110.9 ?
C8 C9 H9B 110.9 ?
H9A C9 H9B 108.9 ?
C9 C10 C11 105.1(3) ?
C9 C10 H10A 110.7 ?
C11 C10 H10A 110.7 ?
C9 C10 H10B 110.7 ?
C11 C10 H10B 110.7 ?
H10A C10 H10B 108.8 ?
N4 C11 C10 103.6(3) ?
N4 C11 H11A 111.0 ?
C10 C11 H11A 111.0 ?
N4 C11 H11B 111.0 ?
C10 C11 H11B 111.0 ?
H11A C11 H11B 109.0 ?

loop_
_geom_bond_atom_site_label_1
_geom_bond_atom_site_label_2
_geom_bond_site_symmetry_2
_geom_bond_distance
_geom_bond_publ_flag
O2 N3 . 1.363(3) ?
O2 N1 . 1.388(3) ?
O3 N5 . 1.236(3) ?
O4 N5 . 1.230(3) ?
N1 C1 . 1.314(4) ?
N3 C3 . 1.310(3) ?
N4 C4 . 1.328(4) y
N4 C8 . 1.472(3) ?
N4 C11 . 1.474(3) ?
N5 C7 . 1.417(4) y
C1 C7 . 1.414(4) ?
C1 C3 . 1.427(4) ?
C3 C4 . 1.443(3) ?
C4 C5 . 1.402(3) ?
C5 C6 . 1.383(4) ?
C5 H5 . .9300 ?
C6 C7 . 1.371(4) ?
C6 H6 . .9300 ?
C8 C9 . 1.506(4) ?
C8 H8A . .9700 ?
C8 H8B . .9700 ?
C9 C10 . 1.484(5) ?
C9 H9A . .9700 ?
C9 H9B . .9700 ?
C10 C11 . 1.492(4) ?
C10 H10A . .9700 ?
C10 H10B . .9700 ?
C11 H11A . .9700 ?
C11 H11B . .9700 ?

loop_
_geom_torsion_atom_site_label_1
_geom_torsion_atom_site_label_2
_geom_torsion_atom_site_label_3
_geom_torsion_atom_site_label_4
_geom_torsion
_geom_torsion_publ_flag
N3 O2 N1 C1 .2(3) ?
N1 O2 N3 C3 -.3(3) ?
O2 N1 C1 C7 -179.8(3) ?
O2 N1 C1 C3 .0(3) ?
O2 N3 C3 C1 .3(3) ?
O2 N3 C3 C4 -178.3(2) ?
N1 C1 C3 N3 -.2(3) ?
C7 C1 C3 N3 179.7(2) ?
N1 C1 C3 C4 178.5(2) ?
C7 C1 C3 C4 -1.7(4) ?
C8 N4 C4 C5 -3.2(4) y
C11 N4 C4 C5 174.4(2) ?
C8 N4 C4 C3 176.2(2) ?
C11 N4 C4 C3 -6.2(4) ?
N3 C3 C4 N4 -1.1(4) ?
C1 C3 C4 N4 -179.5(2) ?
N3 C3 C4 C5 178.4(3) ?
C1 C3 C4 C5 .0(3) ?
N4 C4 C5 C6 -179.3(2) ?
C3 C4 C5 C6 1.3(4) ?
C4 C5 C6 C7 -.9(4) ?
C5 C6 C7 C1 -.9(4) ?
C5 C6 C7 N5 177.2(2) ?
N1 C1 C7 C6 -178.1(3) ?
C3 C1 C7 C6 2.1(3) ?
N1 C1 C7 N5 3.9(4) ?
C3 C1 C7 N5 -176.0(2) ?
O4 N5 C7 C6 -178.7(2) ?
O3 N5 C7 C6 .1(4) y
O4 N5 C7 C1 -.7(4) ?
O3 N5 C7 C1 178.1(2) ?
C4 N4 C8 C9 -170.2(3) ?
C11 N4 C8 C9 11.8(3) ?
N4 C8 C9 C10 -29.3(3) ?
C8 C9 C10 C11 36.5(4) ?
C4 N4 C11 C10 -167.7(3) ?
C8 N4 C11 C10 10.1(3) ?
C9 C10 C11 N4 -28.6(3) ?

loop_
_cod_related_entry_id
_cod_related_entry_database
_cod_related_entry_code
1 ChemSpider 2099843
